data_7000442
loop_
_publ_author_name
'Kirchmann, Marius'
'G\"adt, Torben'
'Schappacher, Falko M.'
'P\"ottgen, Rainer'
'Weigend, Florian'
'Wesemann, Lars'

_publ_section_title
;
 Partial double bond character in chalcogen compounds of
 stanna-closo-dodecaborate
;
_journal_coden_ASTM DTARAF
_journal_issue 6
_journal_name_full 'Dalton Transactions'
_journal_page_first 1055
_journal_page_last 1062
_journal_paper_doi 10.1039/b814936d
_journal_year 2009
_chemical_formula_moiety 'B44 H44 O4 Sn4, 7(O), O, O, 8(K)'
_chemical_formula_sum 'B44 H44 K8 O13 Sn4'
_chemical_formula_weight 1515.55
_space_group_IT_number 15
_symmetry_cell_setting monoclinic
_symmetry_space_group_name_Hall '-C 2yc'
_symmetry_space_group_name_H-M 'C 1 2/c 1'
_atom_sites_solution_hydrogens geom
_atom_sites_solution_primary direct
_atom_sites_solution_secondary difmap
_audit_creation_method SHELXL-97
_cell_angle_alpha 90.00
_cell_angle_beta 112.671(5)
_cell_angle_gamma 90.00
_cell_formula_units_Z 4
_cell_length_a 21.7140(14)
_cell_length_b 18.7849(8)
_cell_length_c 14.4493(9)
_cell_measurement_temperature 173(2)
_cell_volume 5438.4(6)
_computing_structure_refinement 'SHELXL-97 (Sheldrick, 1997)'
_diffrn_ambient_temperature 173(2)
_diffrn_measured_fraction_theta_full 0.988
_diffrn_measured_fraction_theta_max 0.988
_diffrn_measurement_device_type 'Stoe IDPS 2T'
_diffrn_radiation_monochromator graphite
_diffrn_radiation_source 'fine-focus sealed tube'
_diffrn_radiation_type MoK\a
_diffrn_radiation_wavelength 0.71073
_diffrn_reflns_av_R_equivalents 0.0595
_diffrn_reflns_av_sigmaI/netI 0.0267
_diffrn_reflns_limit_h_max 26
_diffrn_reflns_limit_h_min -26
_diffrn_reflns_limit_k_max 22
_diffrn_reflns_limit_k_min -22
_diffrn_reflns_limit_l_max 17
_diffrn_reflns_limit_l_min -17
_diffrn_reflns_number 34054
_diffrn_reflns_theta_full 25.35
_diffrn_reflns_theta_max 25.35
_diffrn_reflns_theta_min 5.68
_exptl_absorpt_coefficient_mu 2.470
_exptl_absorpt_correction_T_max 0.7809
_exptl_absorpt_correction_T_min 0.6523
_exptl_absorpt_correction_type numerical
_exptl_absorpt_process_details 'Stoe X-Red, X-Shape'
_exptl_crystal_colour colorless
_exptl_crystal_density_diffrn 1.851
_exptl_crystal_density_method 'not measured'
_exptl_crystal_description bloc
_exptl_crystal_F_000 2880
_exptl_crystal_size_max 0.08
_exptl_crystal_size_mid 0.065
_exptl_crystal_size_min 0.05
_refine_diff_density_max 0.636
_refine_diff_density_min -0.802
_refine_diff_density_rms 0.119
_refine_ls_extinction_method none
_refine_ls_goodness_of_fit_ref 1.308
_refine_ls_hydrogen_treatment constr
_refine_ls_matrix_type full
_refine_ls_number_parameters 323
_refine_ls_number_reflns 4930
_refine_ls_number_restraints 0
_refine_ls_restrained_S_all 1.308
_refine_ls_R_factor_all 0.0500
_refine_ls_R_factor_gt 0.0396
_refine_ls_shift/su_max 0.001
_refine_ls_shift/su_mean 0.000
_refine_ls_structure_factor_coef Fsqd
_refine_ls_weighting_details 'calc w=1/[\s^2^(Fo^2^)+(0.0099P)^2^+34.6629P] where P=(Fo^2^+2Fc^2^)/3'
_refine_ls_weighting_scheme calc
_refine_ls_wR_factor_gt 0.0600
_refine_ls_wR_factor_ref 0.0619
_reflns_number_gt 4315
_reflns_number_total 4930
_reflns_threshold_expression >2sigma(I)
_cod_data_source_file B814936D.txt
_cod_data_source_block compound2
_cod_depositor_comments
;
The following automatic conversions were performed:
'_exptl_absorpt_correction_type' value 'Numerical' changed to 'numerical'
according to '/home/saulius/struct/CIF-dictionaries/cif_core.dic'
dictionary named 'cif_core.dic' version 2.4.1 from 2010-06-29.

Automatic conversion script
Id: cif_fix_enum 1527 2010-12-29 10:47:43Z saulius 
;
_cod_original_cell_volume 5438.4(5)
_cod_original_sg_symbol_H-M 'C 2/c'
_cod_database_code 7000442

loop_
_symmetry_equiv_pos_as_xyz
'x, y, z'
'-x, y, -z+1/2'
'x+1/2, y+1/2, z'
'-x+1/2, y+1/2, -z+1/2'
'-x, -y, -z'
'x, -y, z-1/2'
'-x+1/2, -y+1/2, -z'
'x+1/2, -y+1/2, z-1/2'

loop_
_atom_site_label
_atom_site_type_symbol
_atom_site_fract_x
_atom_site_fract_y
_atom_site_fract_z
_atom_site_U_iso_or_equiv
_atom_site_adp_type
_atom_site_occupancy
_atom_site_symmetry_multiplicity
_atom_site_calc_flag
_atom_site_refinement_flags
_atom_site_disorder_assembly
_atom_site_disorder_group
B101 B 0.4297(3) 0.2422(3) 0.4338(4) 0.0130(10) Uani 1 1 d . . .
H101 H 0.3787 0.2644 0.3907 0.016 Uiso 1 1 calc R . .
B102 B 0.4668(3) 0.1716(3) 0.3827(4) 0.0135(10) Uani 1 1 d . . .
H102 H 0.4398 0.1481 0.3064 0.016 Uiso 1 1 calc R . .
B103 B 0.5586(3) 0.1796(3) 0.4400(4) 0.0124(10) Uani 1 1 d . . .
H103 H 0.5915 0.1607 0.4013 0.015 Uiso 1 1 calc R . .
B104 B 0.5792(3) 0.2574(3) 0.5277(4) 0.0136(10) Uani 1 1 d . . .
H104 H 0.6258 0.2896 0.5466 0.016 Uiso 1 1 calc R . .
B105 B 0.4988(3) 0.2957(3) 0.5250(4) 0.0132(10) Uani 1 1 d . . .
H105 H 0.4927 0.3527 0.5423 0.016 Uiso 1 1 calc R . .
B106 B 0.4584(3) 0.2279(3) 0.5653(4) 0.0154(11) Uani 1 1 d . . .
H106 H 0.4259 0.2426 0.6066 0.019 Uiso 1 1 calc R . .
B107 B 0.4395(3) 0.1539(3) 0.4816(4) 0.0164(11) Uani 1 1 d . . .
H107 H 0.3946 0.1195 0.4680 0.020 Uiso 1 1 calc R . .
B108 B 0.5158(3) 0.1172(3) 0.4856(4) 0.0147(11) Uani 1 1 d . . .
H108 H 0.5211 0.0589 0.4747 0.018 Uiso 1 1 calc R . .
B109 B 0.5828(3) 0.1679(3) 0.5713(4) 0.0124(10) Uani 1 1 d . . .
H109 H 0.6322 0.1432 0.6166 0.015 Uiso 1 1 calc R . .
B110 B 0.5471(3) 0.2365(3) 0.6209(4) 0.0133(10) Uani 1 1 d . . .
H110 H 0.5734 0.2567 0.6993 0.016 Uiso 1 1 calc R . .
B111 B 0.5097(3) 0.1511(3) 0.5964(4) 0.0152(11) Uani 1 1 d . . .
H111 H 0.5111 0.1152 0.6590 0.018 Uiso 1 1 calc R . .
B201 B 0.3070(3) 0.4045(3) 0.1924(4) 0.0142(10) Uani 1 1 d . . .
H201 H 0.2938 0.3476 0.1991 0.017 Uiso 1 1 calc R . .
B202 B 0.3568(2) 0.4583(3) 0.3030(4) 0.0132(10) Uani 1 1 d . . .
H202 H 0.3764 0.4367 0.3813 0.016 Uiso 1 1 calc R . .
B203 B 0.4003(3) 0.5276(3) 0.2609(4) 0.0142(10) Uani 1 1 d . . .
H203 H 0.4488 0.5510 0.3125 0.017 Uiso 1 1 calc R . .
B204 B 0.3785(3) 0.5179(3) 0.1243(4) 0.0142(10) Uani 1 1 d . . .
H204 H 0.4123 0.5357 0.0866 0.017 Uiso 1 1 calc R . .
B205 B 0.3203(3) 0.4395(3) 0.0800(4) 0.0153(11) Uani 1 1 d . . .
H205 H 0.3158 0.4060 0.0136 0.018 Uiso 1 1 calc R . .
B206 B 0.2487(3) 0.4621(3) 0.1059(4) 0.0182(11) Uani 1 1 d . . .
H206 H 0.1986 0.4414 0.0555 0.022 Uiso 1 1 calc R . .
B207 B 0.2703(3) 0.4736(3) 0.2374(4) 0.0156(11) Uani 1 1 d . . .
H207 H 0.2344 0.4605 0.2735 0.019 Uiso 1 1 calc R . .
B208 B 0.3258(3) 0.5473(3) 0.2786(4) 0.0161(11) Uani 1 1 d . . .
H208 H 0.3268 0.5825 0.3416 0.019 Uiso 1 1 calc R . .
B209 B 0.3388(3) 0.5817(3) 0.1724(4) 0.0159(11) Uani 1 1 d . . .
H209 H 0.3482 0.6397 0.1657 0.019 Uiso 1 1 calc R . .
B210 B 0.2913(3) 0.5291(3) 0.0655(4) 0.0167(11) Uani 1 1 d . . .
H210 H 0.2692 0.5524 -0.0117 0.020 Uiso 1 1 calc R . .
B211 B 0.2591(3) 0.5495(3) 0.1595(4) 0.0187(11) Uani 1 1 d . . .
H211 H 0.2157 0.5863 0.1441 0.022 Uiso 1 1 calc R . .
K1 K 0.5000 0.65384(8) 0.2500 0.0208(3) Uani 1 2 d S . .
K2 K 0.5000 0.5000 0.5000 0.0202(3) Uani 1 2 d S . .
K3 K 0.26984(8) 0.33946(6) 0.38335(11) 0.0384(3) Uani 1 1 d . . .
K4 K 0.32696(6) 0.21439(6) 0.18380(10) 0.0295(3) Uani 1 1 d . . .
K5 K 0.39708(6) -0.00177(6) 0.32524(9) 0.0280(3) Uani 1 1 d . . .
O1 O 0.50639(15) 0.40021(15) 0.3493(2) 0.0106(6) Uani 1 1 d . . .
O2 O 0.56815(14) 0.29859(15) 0.2823(2) 0.0104(6) Uani 1 1 d . . .
O3 O 0.5000 0.0322(3) 0.2500 0.0471(17) Uani 1 2 d S . .
O4 O 0.2703(4) 0.2176(5) -0.0130(6) 0.040(2) Uani 0.50 1 d P . .
O5 O 0.2192(4) 0.2878(5) 0.5153(6) 0.0377(19) Uani 0.50 1 d P . .
O6 O 0.3645(2) -0.1140(3) 0.1662(3) 0.0478(12) Uani 1 1 d . . .
O7 O 0.31491(19) 0.07100(19) 0.1520(3) 0.0284(9) Uani 1 1 d . . .
O8 O 0.22261(19) 0.2301(2) 0.2476(3) 0.0307(9) Uani 1 1 d . . .
Sn1 Sn 0.505970(15) 0.287800(15) 0.36577(2) 0.00957(8) Uani 1 1 d . . .
Sn2 Sn 0.419915(15) 0.411473(15) 0.21415(2) 0.00957(8) Uani 1 1 d . . .

loop_
_atom_site_aniso_label
_atom_site_aniso_U_11
_atom_site_aniso_U_22
_atom_site_aniso_U_33
_atom_site_aniso_U_23
_atom_site_aniso_U_13
_atom_site_aniso_U_12
B101 0.013(2) 0.013(2) 0.015(3) 0.002(2) 0.007(2) 0.001(2)
B102 0.020(3) 0.007(2) 0.010(2) 0.0017(19) 0.002(2) 0.000(2)
B103 0.016(3) 0.012(2) 0.011(2) -0.0011(19) 0.008(2) -0.001(2)
B104 0.017(3) 0.014(2) 0.009(2) 0.000(2) 0.004(2) 0.003(2)
B105 0.015(2) 0.016(3) 0.011(2) 0.003(2) 0.007(2) 0.002(2)
B106 0.014(3) 0.021(3) 0.014(2) 0.001(2) 0.007(2) 0.001(2)
B107 0.018(3) 0.017(3) 0.013(3) 0.003(2) 0.005(2) -0.002(2)
B108 0.020(3) 0.012(2) 0.010(2) 0.000(2) 0.004(2) 0.000(2)
B109 0.012(2) 0.014(3) 0.009(2) 0.0027(19) 0.003(2) 0.0004(19)
B110 0.016(3) 0.013(2) 0.010(2) 0.0020(19) 0.004(2) 0.001(2)
B111 0.018(3) 0.013(3) 0.011(2) 0.004(2) 0.002(2) 0.003(2)
B201 0.013(2) 0.012(2) 0.019(3) 0.000(2) 0.007(2) 0.000(2)
B202 0.009(2) 0.015(3) 0.015(3) 0.000(2) 0.004(2) 0.001(2)
B203 0.012(2) 0.013(2) 0.018(3) 0.000(2) 0.006(2) 0.000(2)
B204 0.017(3) 0.014(3) 0.015(3) 0.004(2) 0.009(2) 0.002(2)
B205 0.012(3) 0.020(3) 0.014(3) 0.004(2) 0.005(2) 0.003(2)
B206 0.014(3) 0.017(3) 0.022(3) -0.002(2) 0.005(2) 0.000(2)
B207 0.015(3) 0.014(3) 0.020(3) 0.004(2) 0.009(2) 0.003(2)
B208 0.013(3) 0.018(3) 0.018(3) 0.002(2) 0.007(2) 0.004(2)
B209 0.015(3) 0.011(2) 0.022(3) 0.004(2) 0.009(2) 0.003(2)
B210 0.013(3) 0.020(3) 0.016(3) 0.005(2) 0.004(2) 0.002(2)
B211 0.016(3) 0.016(3) 0.024(3) 0.008(2) 0.008(2) 0.007(2)
K1 0.0289(8) 0.0153(7) 0.0241(8) 0.000 0.0168(7) 0.000
K2 0.0240(8) 0.0217(8) 0.0145(7) -0.0004(6) 0.0070(6) -0.0047(6)
K3 0.0593(9) 0.0191(6) 0.0551(8) 0.0021(6) 0.0423(7) 0.0038(6)
K4 0.0189(6) 0.0197(5) 0.0469(7) -0.0046(5) 0.0094(5) -0.0011(5)
K5 0.0254(6) 0.0235(6) 0.0303(6) 0.0053(5) 0.0053(5) -0.0009(5)
O1 0.0125(15) 0.0096(15) 0.0099(14) -0.0001(12) 0.0045(12) -0.0003(12)
O2 0.0111(15) 0.0100(15) 0.0101(14) 0.0017(12) 0.0043(12) 0.0021(12)
O3 0.064(4) 0.034(3) 0.066(4) 0.000 0.051(4) 0.000
O4 0.041(5) 0.048(5) 0.022(4) 0.003(4) 0.002(4) 0.004(4)
O5 0.035(4) 0.046(5) 0.030(4) 0.014(4) 0.011(4) -0.004(4)
O6 0.034(2) 0.065(3) 0.046(3) -0.010(2) 0.017(2) 0.009(2)
O7 0.033(2) 0.0223(19) 0.0238(19) 0.0026(15) 0.0043(16) -0.0081(16)
O8 0.027(2) 0.035(2) 0.030(2) 0.0003(17) 0.0109(17) -0.0085(17)
Sn1 0.01159(15) 0.00879(14) 0.00836(14) 0.00105(12) 0.00389(11) 0.00064(12)
Sn2 0.00925(15) 0.00902(14) 0.01034(14) 0.00090(12) 0.00364(11) 0.00106(12)

loop_
_atom_type_symbol
_atom_type_description
_atom_type_scat_dispersion_real
_atom_type_scat_dispersion_imag
_atom_type_scat_source
H H 0.0000 0.0000 'International Tables Vol C Tables 4.2.6.8 and 6.1.1.4'
B B 0.0013 0.0007 'International Tables Vol C Tables 4.2.6.8 and 6.1.1.4'
K K 0.2009 0.2494 'International Tables Vol C Tables 4.2.6.8 and 6.1.1.4'
O O 0.0106 0.0060 'International Tables Vol C Tables 4.2.6.8 and 6.1.1.4'
Sn Sn -0.6537 1.4246 'International Tables Vol C Tables 4.2.6.8 and 6.1.1.4'

loop_
_geom_angle_atom_site_label_1
_geom_angle_atom_site_label_2
_geom_angle_atom_site_label_3
_geom_angle
_geom_angle_site_symmetry_1
_geom_angle_site_symmetry_3
_geom_angle_publ_flag
B106 B101 B107 60.2(3) . . ?
B106 B101 B102 106.9(3) . . ?
B107 B101 B102 58.7(3) . . ?
B106 B101 B105 58.0(3) . . ?
B107 B101 B105 106.6(3) . . ?
B102 B101 B105 108.3(3) . . ?
B106 B101 Sn1 118.8(3) . . ?
B107 B101 Sn1 119.8(3) . . ?
B102 B101 Sn1 67.4(2) . . ?
B105 B101 Sn1 66.4(2) . . ?
B106 B101 K4 155.3(3) . . ?
B107 B101 K4 101.3(3) . . ?
B102 B101 K4 71.4(2) . . ?
B105 B101 K4 146.6(3) . . ?
Sn1 B101 K4 83.99(14) . . ?
B106 B101 H101 121.0 . . ?
B107 B101 H101 120.5 . . ?
B102 B101 H101 122.3 . . ?
B105 B101 H101 123.1 . . ?
Sn1 B101 H101 109.3 . . ?
K4 B101 H101 51.5 . . ?
B107 B102 B108 59.9(3) . . ?
B107 B102 B103 107.0(3) . . ?
B108 B102 B103 58.5(3) . . ?
B107 B102 B101 58.8(3) . . ?
B108 B102 B101 106.9(3) . . ?
B103 B102 B101 108.9(3) . . ?
B107 B102 Sn1 119.7(3) . . ?
B108 B102 Sn1 119.2(3) . . ?
B103 B102 Sn1 66.8(2) . . ?
B101 B102 Sn1 67.2(2) . . ?
B107 B102 K4 105.1(3) . . ?
B108 B102 K4 154.2(3) . . ?
B103 B102 K4 145.4(3) . . ?
B101 B102 K4 77.4(2) . . ?
Sn1 B102 K4 86.21(14) . . ?
B107 B102 K5 76.9(2) . . ?
B108 B102 K5 74.5(2) . . ?
B103 B102 K5 117.9(3) . . ?
B101 B102 K5 122.7(3) . . ?
Sn1 B102 K5 161.8(2) . . ?
K4 B102 K5 81.78(11) . . ?
B107 B102 H102 120.6 . . ?
B108 B102 H102 120.9 . . ?
B103 B102 H102 122.5 . . ?
B101 B102 H102 122.2 . . ?
Sn1 B102 H102 109.3 . . ?
K4 B102 H102 45.5 . . ?
K5 B102 H102 52.8 . . ?
B108 B103 B109 60.2(3) . . ?
B108 B103 B102 58.8(3) . . ?
B109 B103 B102 107.0(3) . . ?
B108 B103 B104 106.6(3) . . ?
B109 B103 B104 58.5(3) . . ?
B102 B103 B104 107.5(3) . . ?
B108 B103 Sn1 120.2(3) . . ?
B109 B103 Sn1 118.7(3) . . ?
B102 B103 Sn1 67.6(2) . . ?
B104 B103 Sn1 65.5(2) . . ?
B108 B103 H103 120.2 . . ?
B109 B103 H103 120.8 . . ?
B102 B103 H103 122.4 . . ?
B104 B103 H103 123.6 . . ?
Sn1 B103 H103 109.5 . . ?
B110 B104 B109 60.2(3) . . ?
B110 B104 B103 106.2(4) . . ?
B109 B104 B103 58.0(3) . . ?
B110 B104 B105 57.9(3) . . ?
B109 B104 B105 106.4(4) . . ?
B103 B104 B105 108.0(3) . . ?
B110 B104 Sn1 119.9(3) . . ?
B109 B104 Sn1 120.2(3) . . ?
B103 B104 Sn1 67.7(2) . . ?
B105 B104 Sn1 67.5(2) . . ?
B110 B104 H104 121.0 . . ?
B109 B104 H104 120.7 . . ?
B103 B104 H104 123.0 . . ?
B105 B104 H104 123.0 . . ?
Sn1 B104 H104 108.3 . . ?
B106 B105 B110 60.6(3) . . ?
B106 B105 B101 58.5(3) . . ?
B110 B105 B101 106.7(4) . . ?
B106 B105 B104 107.0(4) . . ?
B110 B105 B104 58.5(3) . . ?
B101 B105 B104 107.3(3) . . ?
B106 B105 Sn1 120.1(3) . . ?
B110 B105 Sn1 118.7(3) . . ?
B101 B105 Sn1 67.4(2) . . ?
B104 B105 Sn1 65.6(2) . . ?
B106 B105 K1 72.9(2) . 5_666 ?
B110 B105 K1 68.9(2) . 5_666 ?
B101 B105 K1 122.5(3) . 5_666 ?
B104 B105 K1 115.2(3) . 5_666 ?
Sn1 B105 K1 166.7(2) . 5_666 ?
B106 B105 H105 120.0 . . ?
B110 B105 H105 120.7 . . ?
B101 B105 H105 122.8 . . ?
B104 B105 H105 123.5 . . ?
Sn1 B105 H105 109.5 . . ?
K1 B105 H105 58.3 5_666 . ?
B105 B106 B111 109.1(4) . . ?
B105 B106 B101 63.5(3) . . ?
B111 B106 B101 108.8(4) . . ?
B105 B106 B107 110.6(4) . . ?
B111 B106 B107 59.7(3) . . ?
B101 B106 B107 59.9(3) . . ?
B105 B106 B110 59.8(3) . . ?
B111 B106 B110 59.7(3) . . ?
B101 B106 B110 109.9(4) . . ?
B107 B106 B110 107.6(4) . . ?
B105 B106 K1 76.5(2) . 5_666 ?
B111 B106 K1 113.0(3) . 5_666 ?
B101 B106 K1 129.3(3) . 5_666 ?
B107 B106 K1 170.8(3) . 5_666 ?
B110 B106 K1 70.5(2) . 5_666 ?
B105 B106 H106 119.6 . . ?
B111 B106 H106 121.9 . . ?
B101 B106 H106 119.9 . . ?
B107 B106 H106 121.6 . . ?
B110 B106 H106 122.0 . . ?
K1 B106 H106 55.9 5_666 . ?
B111 B107 B108 60.1(3) . . ?
B111 B107 B102 109.0(4) . . ?
B108 B107 B102 60.1(3) . . ?
B111 B107 B101 108.8(4) . . ?
B108 B107 B101 110.1(4) . . ?
B102 B107 B101 62.6(3) . . ?
B111 B107 B106 59.8(3) . . ?
B108 B107 B106 108.2(4) . . ?
B102 B107 B106 109.7(4) . . ?
B101 B107 B106 59.8(3) . . ?
B111 B107 H107 121.7 . . ?
B108 B107 H107 121.3 . . ?
B102 B107 H107 120.2 . . ?
B101 B107 H107 120.2 . . ?
B106 B107 H107 121.7 . . ?
B103 B108 B107 110.5(4) . . ?
B103 B108 B111 109.3(4) . . ?
B107 B108 B111 59.8(3) . . ?
B103 B108 B102 62.7(3) . . ?
B107 B108 B102 60.0(3) . . ?
B111 B108 B102 108.6(4) . . ?
B103 B108 B109 60.0(3) . . ?
B107 B108 B109 108.5(4) . . ?
B111 B108 B109 60.3(3) . . ?
B102 B108 B109 109.9(4) . . ?
B103 B108 K5 120.4(3) . 5_656 ?
B107 B108 K5 119.5(3) . 5_656 ?
B111 B108 K5 73.6(2) . 5_656 ?
B102 B108 K5 175.7(3) . 5_656 ?
B109 B108 K5 74.5(2) . 5_656 ?
B103 B108 K5 122.1(3) . . ?
B107 B108 K5 77.7(2) . . ?
B111 B108 K5 122.1(3) . . ?
B102 B108 K5 76.3(2) . . ?
B109 B108 K5 172.7(3) . . ?
K5 B108 K5 99.31(14) 5_656 . ?
B103 B108 H108 119.8 . . ?
B107 B108 H108 121.3 . . ?
B111 B108 H108 121.7 . . ?
B102 B108 H108 120.4 . . ?
B109 B108 H108 121.4 . . ?
K5 B108 H108 55.8 5_656 . ?
K5 B108 H108 51.3 . . ?
B103 B109 B108 59.8(3) . . ?
B103 B109 B104 63.5(3) . . ?
B108 B109 B104 110.2(4) . . ?
B103 B109 B111 108.6(4) . . ?
B108 B109 B111 59.7(3) . . ?
B104 B109 B111 108.4(4) . . ?
B103 B109 B110 110.2(4) . . ?
B108 B109 B110 107.5(4) . . ?
B104 B109 B110 59.8(3) . . ?
B111 B109 B110 59.3(3) . . ?
B103 B109 K5 121.0(3) . 5_656 ?
B108 B109 K5 75.4(2) . 5_656 ?
B104 B109 K5 174.4(3) . 5_656 ?
B111 B109 K5 74.0(2) . 5_656 ?
B110 B109 K5 119.0(3) . 5_656 ?
B103 B109 H109 119.8 . . ?
B108 B109 H109 121.8 . . ?
B104 B109 H109 119.9 . . ?
B111 B109 H109 122.2 . . ?
B110 B109 H109 121.9 . . ?
K5 B109 H109 55.4 5_656 . ?
B111 B110 B105 108.9(4) . . ?
B111 B110 B104 109.3(4) . . ?
B105 B110 B104 63.6(3) . . ?
B111 B110 B106 59.7(3) . . ?
B105 B110 B106 59.6(3) . . ?
B104 B110 B106 110.3(4) . . ?
B111 B110 B109 60.3(3) . . ?
B105 B110 B109 110.8(4) . . ?
B104 B110 B109 60.0(3) . . ?
B106 B110 B109 108.2(4) . . ?
B111 B110 K1 118.3(3) . 5_666 ?
B105 B110 K1 80.0(2) . 5_666 ?
B104 B110 K1 127.2(3) . 5_666 ?
B106 B110 K1 77.8(2) . 5_666 ?
B109 B110 K1 169.2(3) . 5_666 ?
B111 B110 H110 121.7 . . ?
B105 B110 H110 119.8 . . ?
B104 B110 H110 119.6 . . ?
B106 B110 H110 121.8 . . ?
B109 B110 H110 121.2 . . ?
K1 B110 H110 49.1 5_666 . ?
B107 B111 B110 108.9(4) . . ?
B107 B111 B106 60.5(3) . . ?
B110 B111 B106 60.6(3) . . ?
B107 B111 B108 60.1(3) . . ?
B110 B111 B108 108.5(4) . . ?
B106 B111 B108 108.7(4) . . ?
B107 B111 B109 108.4(4) . . ?
B110 B111 B109 60.4(3) . . ?
B106 B111 B109 109.0(4) . . ?
B108 B111 B109 59.9(3) . . ?
B107 B111 K5 121.7(3) . 5_656 ?
B110 B111 K5 120.9(3) . 5_656 ?
B106 B111 K5 174.4(3) . 5_656 ?
B108 B111 K5 76.2(2) . 5_656 ?
B109 B111 K5 75.6(2) . 5_656 ?
B107 B111 H111 121.3 . . ?
B110 B111 H111 121.2 . . ?
B106 B111 H111 121.0 . . ?
B108 B111 H111 121.6 . . ?
B109 B111 H111 121.4 . . ?
K5 B111 H111 53.4 5_656 . ?
B206 B201 B207 60.6(3) . . ?
B206 B201 B202 107.3(4) . . ?
B207 B201 B202 58.5(3) . . ?
B206 B201 B205 58.7(3) . . ?
B207 B201 B205 107.6(4) . . ?
B202 B201 B205 108.9(3) . . ?
B206 B201 Sn2 119.1(3) . . ?
B207 B201 Sn2 120.1(3) . . ?
B202 B201 Sn2 67.8(2) . . ?
B205 B201 Sn2 66.1(2) . . ?
B206 B201 K3 117.8(3) . . ?
B207 B201 K3 71.6(2) . . ?
B202 B201 K3 74.7(2) . . ?
B205 B201 K3 175.4(3) . . ?
Sn2 B201 K3 118.32(19) . . ?
B206 B201 H201 120.6 . . ?
B207 B201 H201 120.1 . . ?
B202 B201 H201 122.1 . . ?
B205 B201 H201 122.6 . . ?
Sn2 B201 H201 109.2 . . ?
K3 B201 H201 55.7 . . ?
B207 B202 B208 60.1(3) . . ?
B207 B202 B203 106.3(4) . . ?
B208 B202 B203 58.4(3) . . ?
B207 B202 B201 58.6(3) . . ?
B208 B202 B201 106.9(3) . . ?
B203 B202 B201 107.7(3) . . ?
B207 B202 Sn2 118.9(3) . . ?
B208 B202 Sn2 119.4(3) . . ?
B203 B202 Sn2 66.9(2) . . ?
B201 B202 Sn2 66.3(2) . . ?
B207 B202 K2 148.2(3) . . ?
B208 B202 K2 95.9(3) . . ?
B203 B202 K2 72.2(2) . . ?
B201 B202 K2 153.0(3) . . ?
Sn2 B202 K2 90.31(15) . . ?
B207 B202 K3 71.1(2) . . ?
B208 B202 K3 117.8(3) . . ?
B203 B202 K3 176.1(3) . . ?
B201 B202 K3 73.7(2) . . ?
Sn2 B202 K3 116.88(18) . . ?
K2 B202 K3 108.31(15) . . ?
B207 B202 H202 120.9 . . ?
B208 B202 H202 120.5 . . ?
B203 B202 H202 123.0 . . ?
B201 B202 H202 122.9 . . ?
Sn2 B202 H202 109.6 . . ?
K2 B202 H202 50.8 . . ?
K3 B202 H202 57.6 . . ?
B209 B203 B208 60.6(3) . . ?
B209 B203 B202 107.7(4) . . ?
B208 B203 B202 59.1(3) . . ?
B209 B203 B204 58.3(3) . . ?
B208 B203 B204 107.6(4) . . ?
B202 B203 B204 109.2(3) . . ?
B209 B203 Sn2 119.4(3) . . ?
B208 B203 Sn2 120.5(3) . . ?
B202 B203 Sn2 67.4(2) . . ?
B204 B203 Sn2 66.8(2) . . ?
B209 B203 K2 147.7(3) . . ?
B208 B203 K2 98.5(3) . . ?
B202 B203 K2 76.1(2) . . ?
B204 B203 K2 152.3(3) . . ?
Sn2 B203 K2 92.05(16) . . ?
B209 B203 H203 120.6 . . ?
B208 B203 H203 119.9 . . ?
B202 B203 H203 121.8 . . ?
B204 B203 H203 122.5 . . ?
Sn2 B203 H203 109.0 . . ?
K2 B203 H203 45.8 . . ?
B210 B204 B209 60.8(3) . . ?
B210 B204 B203 106.7(4) . . ?
B209 B204 B203 58.5(3) . . ?
B210 B204 B205 58.3(3) . . ?
B209 B204 B205 107.4(4) . . ?
B203 B204 B205 107.5(3) . . ?
B210 B204 Sn2 118.4(3) . . ?
B209 B204 Sn2 119.8(3) . . ?
B203 B204 Sn2 67.1(2) . . ?
B205 B204 Sn2 65.7(2) . . ?
B210 B204 H204 120.8 . . ?
B209 B204 H204 119.9 . . ?
B203 B204 H204 122.9 . . ?
B205 B204 H204 123.2 . . ?
Sn2 B204 H204 109.8 . . ?
B210 B205 B206 60.2(3) . . ?
B210 B205 B201 105.6(4) . . ?
B206 B205 B201 57.6(3) . . ?
B210 B205 B204 57.4(3) . . ?
B206 B205 B204 105.5(4) . . ?
B201 B205 B204 106.7(3) . . ?
B210 B205 Sn2 118.8(3) . . ?
B206 B205 Sn2 118.8(3) . . ?
B201 B205 Sn2 66.8(2) . . ?
B204 B205 Sn2 67.0(2) . . ?
B210 B205 H205 121.3 . . ?
B206 B205 H205 121.2 . . ?
B201 B205 H205 123.7 . . ?
B204 B205 H205 123.7 . . ?
Sn2 B205 H205 109.4 . . ?
B201 B206 B207 59.9(3) . . ?
B201 B206 B205 63.7(3) . . ?
B207 B206 B205 111.0(4) . . ?
B201 B206 B210 110.0(4) . . ?
B207 B206 B210 107.7(4) . . ?
B205 B206 B210 59.8(3) . . ?
B201 B206 B211 108.6(4) . . ?
B207 B206 B211 59.4(3) . . ?
B205 B206 B211 109.5(4) . . ?
B210 B206 B211 60.1(3) . . ?
B201 B206 H206 120.0 . . ?
B207 B206 H206 121.6 . . ?
B205 B206 H206 119.2 . . ?
B210 B206 H206 121.8 . . ?
B211 B206 H206 121.8 . . ?
B202 B207 B211 109.2(4) . . ?
B202 B207 B201 62.9(3) . . ?
B211 B207 B201 109.1(4) . . ?
B202 B207 B208 60.3(3) . . ?
B211 B207 B208 59.8(3) . . ?
B201 B207 B208 110.5(4) . . ?
B202 B207 B206 109.9(4) . . ?
B211 B207 B206 60.5(3) . . ?
B201 B207 B206 59.5(3) . . ?
B208 B207 B206 108.5(4) . . ?
B202 B207 K3 78.3(2) . . ?
B211 B207 K3 171.5(3) . . ?
B201 B207 K3 77.7(2) . . ?
B208 B207 K3 123.4(3) . . ?
B206 B207 K3 121.6(3) . . ?
B202 B207 K5 164.3(3) . 4 ?
B211 B207 K5 81.4(3) . 4 ?
B201 B207 K5 125.7(3) . 4 ?
B208 B207 K5 119.8(3) . 4 ?
B206 B207 K5 85.3(3) . 4 ?
K3 B207 K5 90.43(13) . 4 ?
B202 B207 H207 120.0 . . ?
B211 B207 H207 121.4 . . ?
B201 B207 H207 120.1 . . ?
B208 B207 H207 121.2 . . ?
B206 B207 H207 121.6 . . ?
K3 B207 H207 50.1 . . ?
K5 B207 H207 45.0 4 . ?
B203 B208 B211 108.4(4) . . ?
B203 B208 B207 109.2(4) . . ?
B211 B208 B207 59.9(3) . . ?
B203 B208 B202 62.5(3) . . ?
B211 B208 B202 108.6(4) . . ?
B207 B208 B202 59.6(3) . . ?
B203 B208 B209 59.7(3) . . ?
B211 B208 B209 59.9(3) . . ?
B207 B208 B209 107.8(4) . . ?
B202 B208 B209 109.7(4) . . ?
B203 B208 H208 120.6 . . ?
B211 B208 H208 121.8 . . ?
B207 B208 H208 122.0 . . ?
B202 B208 H208 120.3 . . ?
B209 B208 H208 121.7 . . ?
B204 B209 B203 63.2(3) . . ?
B204 B209 B211 109.4(4) . . ?
B203 B209 B211 108.3(4) . . ?
B204 B209 B208 110.8(4) . . ?
B203 B209 B208 59.7(3) . . ?
B211 B209 B208 59.7(3) . . ?
B204 B209 B210 59.5(3) . . ?
B203 B209 B210 109.3(4) . . ?
B211 B209 B210 60.5(3) . . ?
B208 B209 B210 108.2(4) . . ?
B204 B209 K1 79.1(2) . . ?
B203 B209 K1 67.0(2) . . ?
B211 B209 K1 167.8(3) . . ?
B208 B209 K1 109.5(3) . . ?
B210 B209 K1 131.4(3) . . ?
B204 B209 H209 119.6 . . ?
B203 B209 H209 120.6 . . ?
B211 B209 H209 121.7 . . ?
B208 B209 H209 121.4 . . ?
B210 B209 H209 121.8 . . ?
K1 B209 H209 57.3 . . ?
B204 B210 B205 64.2(3) . . ?
B204 B210 B209 59.7(3) . . ?
B205 B210 B209 111.1(4) . . ?
B204 B210 B206 110.7(4) . . ?
B205 B210 B206 60.0(3) . . ?
B209 B210 B206 107.8(4) . . ?
B204 B210 B211 108.7(4) . . ?
B205 B210 B211 109.6(4) . . ?
B209 B210 B211 59.4(3) . . ?
B206 B210 B211 60.0(3) . . ?
B204 B210 K3 104.7(3) . 6_565 ?
B205 B210 K3 133.9(3) . 6_565 ?
B209 B210 K3 97.2(3) . 6_565 ?
B206 B210 K3 143.6(3) . 6_565 ?
B211 B210 K3 116.1(3) . 6_565 ?
B204 B210 H210 119.6 . . ?
B205 B210 H210 119.0 . . ?
B209 B210 H210 121.8 . . ?
B206 B210 H210 121.6 . . ?
B211 B210 H210 121.9 . . ?
B207 B211 B208 60.3(3) . . ?
B207 B211 B209 108.5(4) . . ?
B208 B211 B209 60.4(3) . . ?
B207 B211 B206 60.1(3) . . ?
B208 B211 B206 108.5(4) . . ?
B209 B211 B206 108.2(4) . . ?
B207 B211 B210 108.1(4) . . ?
B208 B211 B210 108.5(4) . . ?
B209 B211 B210 60.1(3) . . ?
B206 B211 B210 59.8(3) . . ?
B207 B211 H211 121.5 . . ?
B208 B211 H211 121.2 . . ?
B209 B211 H211 121.4 . . ?
B206 B211 H211 121.6 . . ?
B210 B211 H211 121.7 . . ?
B110 K1 B110 99.84(19) 5_666 6_565 ?
B110 K1 B203 149.89(13) 5_666 2_655 ?
B110 K1 B203 94.18(13) 6_565 2_655 ?
B110 K1 B106 31.72(13) 5_666 5_666 ?
B110 K1 B106 89.36(13) 6_565 5_666 ?
B203 K1 B106 123.12(13) 2_655 5_666 ?
B110 K1 B106 89.36(13) 5_666 6_565 ?
B110 K1 B106 31.72(13) 6_565 6_565 ?
B203 K1 B106 115.37(13) 2_655 6_565 ?
B106 K1 B106 95.98(19) 5_666 6_565 ?
B110 K1 B105 31.09(12) 5_666 5_666 ?
B110 K1 B105 119.64(13) 6_565 5_666 ?
B203 K1 B105 119.52(13) 2_655 5_666 ?
B106 K1 B105 30.58(13) 5_666 5_666 ?
B106 K1 B105 119.01(14) 6_565 5_666 ?
B110 K1 B105 119.64(13) 5_666 6_565 ?
B110 K1 B105 31.09(12) 6_565 6_565 ?
B203 K1 B105 85.21(13) 2_655 6_565 ?
B106 K1 B105 119.01(14) 5_666 6_565 ?
B106 K1 B105 30.58(12) 6_565 6_565 ?
B105 K1 B105 147.37(19) 5_666 6_565 ?
B110 K1 B209 86.08(13) 5_666 . ?
B110 K1 B209 124.46(13) 6_565 . ?
B203 K1 B209 107.65(13) 2_655 . ?
B106 K1 B209 116.37(13) 5_666 . ?
B106 K1 B209 94.18(12) 6_565 . ?
B105 K1 B209 93.03(13) 5_666 . ?
B105 K1 B209 99.45(12) 6_565 . ?
B110 K1 B209 124.46(13) 5_666 2_655 ?
B110 K1 B209 86.08(13) 6_565 2_655 ?
B203 K1 B209 30.02(12) 2_655 2_655 ?
B106 K1 B209 94.18(12) 5_666 2_655 ?
B106 K1 B209 116.37(13) 6_565 2_655 ?
B105 K1 B209 99.45(12) 5_666 2_655 ?
B105 K1 B209 93.03(12) 6_565 2_655 ?
B209 K1 B209 134.55(18) . 2_655 ?
B110 K1 K2 162.46(9) 5_666 2_655 ?
B110 K1 K2 81.43(9) 6_565 2_655 ?
B203 K1 K2 46.14(9) 2_655 2_655 ?
B106 K1 K2 164.62(9) 5_666 2_655 ?
B106 K1 K2 82.65(9) 6_565 2_655 ?
B105 K1 K2 157.65(10) 5_666 2_655 ?
B105 K1 K2 54.98(9) 6_565 2_655 ?
B209 K1 K2 79.00(9) . 2_655 ?
B209 K1 K2 73.03(9) 2_655 2_655 ?
B110 K1 K2 81.43(9) 5_666 . ?
B110 K1 K2 162.46(9) 6_565 . ?
B203 K1 K2 77.46(10) 2_655 . ?
B106 K1 K2 82.65(9) 5_666 . ?
B106 K1 K2 164.62(9) 6_565 . ?
B105 K1 K2 54.98(9) 5_666 . ?
B105 K1 K2 157.65(10) 6_565 . ?
B209 K1 K2 73.03(9) . . ?
B209 K1 K2 79.00(9) 2_655 . ?
K2 K1 K2 102.68(3) 2_655 . ?
O1 K2 O1 180.0 . 5_666 ?
O1 K2 B203 61.67(11) . . ?
O1 K2 B203 118.33(11) 5_666 . ?
O1 K2 B203 118.33(11) . 5_666 ?
O1 K2 B203 61.67(11) 5_666 5_666 ?
B203 K2 B203 180.000(1) . 5_666 ?
O1 K2 B202 61.22(10) . . ?
O1 K2 B202 118.78(10) 5_666 . ?
B203 K2 B202 31.75(13) . . ?
B203 K2 B202 148.25(13) 5_666 . ?
O1 K2 B202 118.78(10) . 5_666 ?
O1 K2 B202 61.22(10) 5_666 5_666 ?
B203 K2 B202 148.25(13) . 5_666 ?
B203 K2 B202 31.75(13) 5_666 5_666 ?
B202 K2 B202 180.000(1) . 5_666 ?
O1 K2 Sn2 151.16(6) . 5_666 ?
O1 K2 Sn2 28.84(6) 5_666 5_666 ?
B203 K2 Sn2 145.30(9) . 5_666 ?
B203 K2 Sn2 34.70(9) 5_666 5_666 ?
B202 K2 Sn2 145.12(9) . 5_666 ?
B202 K2 Sn2 34.88(9) 5_666 5_666 ?
O1 K2 Sn2 28.84(6) . . ?
O1 K2 Sn2 151.16(6) 5_666 . ?
B203 K2 Sn2 34.70(9) . . ?
B203 K2 Sn2 145.30(9) 5_666 . ?
B202 K2 Sn2 34.88(9) . . ?
B202 K2 Sn2 145.12(9) 5_666 . ?
Sn2 K2 Sn2 180.0 5_666 . ?
O1 K2 K1 78.71(6) . . ?
O1 K2 K1 101.29(6) 5_666 . ?
B203 K2 K1 44.73(9) . . ?
B203 K2 K1 135.27(9) 5_666 . ?
B202 K2 K1 76.44(9) . . ?
B202 K2 K1 103.56(9) 5_666 . ?
Sn2 K2 K1 113.558(14) 5_666 . ?
Sn2 K2 K1 66.442(14) . . ?
O1 K2 K1 101.29(6) . 5_666 ?
O1 K2 K1 78.71(6) 5_666 5_666 ?
B203 K2 K1 135.27(9) . 5_666 ?
B203 K2 K1 44.73(9) 5_666 5_666 ?
B202 K2 K1 103.56(9) . 5_666 ?
B202 K2 K1 76.44(9) 5_666 5_666 ?
Sn2 K2 K1 66.442(14) 5_666 5_666 ?
Sn2 K2 K1 113.558(14) . 5_666 ?
K1 K2 K1 180.00(3) . 5_666 ?
O5 K3 O8 95.3(2) . . ?
O5 K3 O5 45.3(4) . 7_556 ?
O8 K3 O5 70.4(2) . 7_556 ?
O5 K3 O6 68.6(2) . 4 ?
O8 K3 O6 89.19(14) . 4 ?
O5 K3 O6 105.6(2) 7_556 4 ?
O5 K3 B207 145.5(2) . . ?
O8 K3 B207 101.97(13) . . ?
O5 K3 B207 168.8(2) 7_556 . ?
O6 K3 B207 81.94(13) 4 . ?
O5 K3 B201 170.7(2) . . ?
O8 K3 B201 80.14(12) . . ?
O5 K3 B201 138.1(2) 7_556 . ?
O6 K3 B201 103.05(13) 4 . ?
B207 K3 B201 30.76(13) . . ?
O5 K3 B202 154.2(2) . . ?
O8 K3 B202 110.49(12) . . ?
O5 K3 B202 143.3(2) 7_556 . ?
O6 K3 B202 111.10(13) 4 . ?
B207 K3 B202 30.62(12) . . ?
B201 K3 B202 31.59(12) . . ?
O5 K3 B210 72.4(2) . 6_566 ?
O8 K3 B210 165.06(13) . 6_566 ?
O5 K3 B210 104.6(2) 7_556 6_566 ?
O6 K3 B210 78.48(14) 4 6_566 ?
B207 K3 B210 84.79(14) . 6_566 ?
B201 K3 B210 110.67(13) . 6_566 ?
B202 K3 B210 82.13(13) . 6_566 ?
O5 K3 K4 125.4(2) . . ?
O8 K3 K4 39.73(8) . . ?
O5 K3 K4 83.88(19) 7_556 . ?
O6 K3 K4 122.31(11) 4 . ?
B207 K3 K4 85.12(10) . . ?
B201 K3 K4 54.85(9) . . ?
B202 K3 K4 77.67(9) . . ?
B210 K3 K4 155.18(10) 6_566 . ?
O5 K3 K5 104.59(18) . 4 ?
O8 K3 K5 91.88(9) . 4 ?
O5 K3 K5 139.95(17) 7_556 4 ?
O6 K3 K5 36.49(9) 4 4 ?
B207 K3 K5 45.90(10) . 4 ?
B201 K3 K5 67.72(9) . 4 ?
B202 K3 K5 76.13(9) . 4 ?
B210 K3 K5 83.26(9) 6_566 4 ?
K4 K3 K5 105.44(4) . 4 ?
O4 K4 O2 101.3(2) . 2_655 ?
O4 K4 O7 82.3(2) . . ?
O2 K4 O7 129.65(11) 2_655 . ?
O4 K4 O8 104.8(2) . . ?
O2 K4 O8 128.86(11) 2_655 . ?
O7 K4 O8 97.10(12) . . ?
O4 K4 O4 34.2(3) . 7 ?
O2 K4 O4 100.9(2) 2_655 7 ?
O7 K4 O4 107.73(19) . 7 ?
O8 K4 O4 79.23(19) . 7 ?
O4 K4 B102 145.0(2) . . ?
O2 K4 B102 63.87(11) 2_655 . ?
O7 K4 B102 84.52(12) . . ?
O8 K4 B102 108.92(13) . . ?
O4 K4 B102 164.7(2) 7 . ?
O4 K4 B101 165.0(2) . . ?
O2 K4 B101 63.77(11) 2_655 . ?
O7 K4 B101 107.76(12) . . ?
O8 K4 B101 85.28(12) . . ?
O4 K4 B101 142.7(2) 7 . ?
B102 K4 B101 31.23(12) . . ?
O4 K4 Sn1 129.3(2) . . ?
O2 K4 Sn1 29.38(6) 2_655 . ?
O7 K4 Sn1 117.15(9) . . ?
O8 K4 Sn1 117.12(9) . . ?
O4 K4 Sn1 128.33(18) 7 . ?
B102 K4 Sn1 36.55(9) . . ?
B101 K4 Sn1 36.35(8) . . ?
O4 K4 Sn2 95.7(2) . . ?
O2 K4 Sn2 26.41(6) 2_655 . ?
O7 K4 Sn2 155.23(9) . . ?
O8 K4 Sn2 107.21(9) . . ?
O4 K4 Sn2 81.97(18) 7 . ?
B102 K4 Sn2 83.21(9) . . ?
B101 K4 Sn2 70.46(9) . . ?
Sn1 K4 Sn2 46.801(14) . . ?
O4 K4 K3 125.64(19) . . ?
O2 K4 K3 89.96(7) 2_655 . ?
O7 K4 K3 128.67(9) . . ?
O8 K4 K3 39.38(8) . . ?
O4 K4 K3 91.57(17) 7 . ?
B102 K4 K3 87.48(10) . . ?
B101 K4 K3 56.71(9) . . ?
Sn1 K4 K3 80.08(3) . . ?
Sn2 K4 K3 72.15(3) . . ?
O4 K4 K5 116.4(2) . . ?
O2 K4 K5 109.54(7) 2_655 . ?
O7 K4 K5 35.51(8) . . ?
O8 K4 K5 96.95(9) . . ?
O4 K4 K5 142.85(18) 7 . ?
B102 K4 K5 50.78(9) . . ?
B101 K4 K5 72.36(9) . . ?
Sn1 K4 K5 86.57(3) . . ?
Sn2 K4 K5 133.19(3) . . ?
K3 K4 K5 108.88(4) . . ?
O7 K5 O3 82.85(10) . . ?
O7 K5 O6 77.13(12) . . ?
O3 K5 O6 81.73(13) . . ?
O7 K5 B111 142.53(13) . 5_656 ?
O3 K5 B111 81.97(14) . 5_656 ?
O6 K5 B111 66.90(13) . 5_656 ?
O7 K5 B109 139.97(12) . 5_656 ?
O3 K5 B109 112.14(14) . 5_656 ?
O6 K5 B109 69.22(13) . 5_656 ?
B111 K5 B109 30.45(12) 5_656 5_656 ?
O7 K5 B207 65.45(12) . 4_545 ?
O3 K5 B207 145.27(10) . 4_545 ?
O6 K5 B207 77.82(12) . 4_545 ?
B111 K5 B207 114.42(13) 5_656 4_545 ?
B109 K5 B207 86.34(13) 5_656 4_545 ?
O7 K5 B108 169.89(12) . 5_656 ?
O3 K5 B108 99.75(12) . 5_656 ?
O6 K5 B108 93.50(13) . 5_656 ?
B111 K5 B108 30.17(12) 5_656 5_656 ?
B109 K5 B108 30.14(12) 5_656 5_656 ?
B207 K5 B108 109.19(13) 4_545 5_656 ?
O7 K5 B108 109.27(12) . . ?
O3 K5 B108 68.51(11) . . ?
O6 K5 B108 148.00(13) . . ?
B111 K5 B108 96.57(13) 5_656 . ?
B109 K5 B108 110.76(12) 5_656 . ?
B207 K5 B108 133.87(13) 4_545 . ?
B108 K5 B108 80.69(14) 5_656 . ?
O7 K5 B102 80.16(11) . . ?
O3 K5 B102 64.32(14) . . ?
O6 K5 B102 141.09(13) . . ?
B111 K5 B102 122.36(13) 5_656 . ?
B109 K5 B102 139.85(12) 5_656 . ?
B207 K5 B102 119.94(13) 4_545 . ?
B108 K5 B102 109.81(12) 5_656 . ?
B108 K5 B102 29.12(12) . . ?
O7 K5 K4 34.38(8) . . ?
O3 K5 K4 78.93(11) . . ?
O6 K5 K4 110.19(10) . . ?
B111 K5 K4 160.90(10) 5_656 . ?
B109 K5 K4 168.31(9) 5_656 . ?
B207 K5 K4 82.18(9) 4_545 . ?
B108 K5 K4 155.65(9) 5_656 . ?
B108 K5 K4 76.21(9) . . ?
B102 K5 K4 47.44(8) . . ?
O7 K5 K3 70.94(8) . 4_545 ?
O3 K5 K3 114.06(8) . 4_545 ?
O6 K5 K3 34.58(9) . 4_545 ?
B111 K5 K3 84.48(9) 5_656 4_545 ?
B109 K5 K3 69.06(9) 5_656 4_545 ?
B207 K5 K3 43.66(9) 4_545 4_545 ?
B108 K5 K3 99.19(9) 5_656 4_545 ?
B108 K5 K3 177.37(9) . 4_545 ?
B102 K5 K3 150.88(9) . 4_545 ?
K4 K5 K3 103.53(3) . 4_545 ?
Sn1 O1 Sn2 99.24(12) . . ?
Sn1 O1 Sn2 100.51(12) . 2_655 ?
Sn2 O1 Sn2 97.91(12) . 2_655 ?
Sn1 O1 K2 123.47(12) . . ?
Sn2 O1 K2 109.94(11) . . ?
Sn2 O1 K2 121.00(12) 2_655 . ?
Sn1 O2 Sn2 98.99(12) 2_655 2_655 ?
Sn1 O2 Sn1 99.22(12) 2_655 . ?
Sn2 O2 Sn1 100.23(12) 2_655 . ?
Sn1 O2 K4 112.94(12) 2_655 2_655 ?
Sn2 O2 K4 119.94(12) 2_655 2_655 ?
Sn1 O2 K4 121.45(12) . 2_655 ?
K5 O3 K5 154.7(2) . 2_655 ?
O4 O4 K4 80.7(5) 7 . ?
O4 O4 K4 65.1(5) 7 7 ?
K4 O4 K4 145.8(3) . 7 ?
K3 O5 K3 134.7(4) . 7_556 ?
K3 O6 K5 108.93(14) 4_545 . ?
K4 O7 K5 110.11(13) . . ?
K3 O8 K4 100.89(12) . . ?
O1 Sn1 O2 80.07(11) . 2_655 ?
O1 Sn1 O2 79.16(11) . . ?
O2 Sn1 O2 79.73(12) 2_655 . ?
O1 Sn1 B104 108.93(15) . . ?
O2 Sn1 B104 170.43(15) 2_655 . ?
O2 Sn1 B104 104.75(15) . . ?
O1 Sn1 B105 92.95(15) . . ?
O2 Sn1 B105 131.38(15) 2_655 . ?
O2 Sn1 B105 146.47(15) . . ?
B104 Sn1 B105 46.89(18) . . ?
O1 Sn1 B103 151.47(15) . . ?
O2 Sn1 B103 125.42(14) 2_655 . ?
O2 Sn1 B103 92.13(14) . . ?
B104 Sn1 B103 46.81(18) . . ?
B105 Sn1 B103 79.35(17) . . ?
O1 Sn1 B101 115.86(15) . . ?
O2 Sn1 B101 94.13(15) 2_655 . ?
O2 Sn1 B101 162.80(15) . . ?
B104 Sn1 B101 79.15(18) . . ?
B105 Sn1 B101 46.13(18) . . ?
B103 Sn1 B101 78.27(17) . . ?
O1 Sn1 B102 159.41(15) . . ?
O2 Sn1 B102 91.65(14) 2_655 . ?
O2 Sn1 B102 118.14(15) . . ?
B104 Sn1 B102 78.78(18) . . ?
B105 Sn1 B102 78.35(18) . . ?
B103 Sn1 B102 45.61(18) . . ?
B101 Sn1 B102 45.49(18) . . ?
O1 Sn1 Sn2 40.49(8) . . ?
O2 Sn1 Sn2 40.52(8) 2_655 . ?
O2 Sn1 Sn2 82.87(8) . . ?
B104 Sn1 Sn2 147.50(13) . . ?
B105 Sn1 Sn2 112.00(13) . . ?
B103 Sn1 Sn2 165.67(12) . . ?
B101 Sn1 Sn2 102.97(12) . . ?
B102 Sn1 Sn2 126.02(12) . . ?
O1 Sn1 Sn1 83.51(8) . 2_655 ?
O2 Sn1 Sn1 40.45(8) 2_655 2_655 ?
O2 Sn1 Sn1 40.33(8) . 2_655 ?
B104 Sn1 Sn1 141.58(13) . 2_655 ?
B105 Sn1 Sn1 171.53(12) . 2_655 ?
B103 Sn1 Sn1 107.33(12) . 2_655 ?
B101 Sn1 Sn1 129.08(13) . 2_655 ?
B102 Sn1 Sn1 102.42(12) . 2_655 ?
Sn2 Sn1 Sn1 60.598(9) . 2_655 ?
O1 Sn1 Sn2 39.90(8) . 2_655 ?
O2 Sn1 Sn2 82.10(8) 2_655 2_655 ?
O2 Sn1 Sn2 39.83(8) . 2_655 ?
B104 Sn1 Sn2 106.82(13) . 2_655 ?
B105 Sn1 Sn2 121.50(13) . 2_655 ?
B103 Sn1 Sn2 123.30(12) . 2_655 ?
B101 Sn1 Sn2 155.76(12) . 2_655 ?
B102 Sn1 Sn2 157.79(13) . 2_655 ?
Sn2 Sn1 Sn2 59.215(12) . 2_655 ?
Sn1 Sn1 Sn2 59.565(9) 2_655 2_655 ?
O1 Sn1 K4 108.27(8) . . ?
O2 Sn1 K4 37.68(8) 2_655 . ?
O2 Sn1 K4 109.04(8) . . ?
B104 Sn1 K4 133.34(14) . . ?
B105 Sn1 K4 104.39(13) . . ?
B103 Sn1 K4 100.26(12) . . ?
B101 Sn1 K4 59.67(13) . . ?
B102 Sn1 K4 57.25(12) . . ?
Sn2 Sn1 K4 69.071(19) . . ?
Sn1 Sn1 K4 69.67(2) 2_655 . ?
Sn2 Sn1 K4 119.77(2) 2_655 . ?
O2 Sn2 O1 79.84(11) 2_655 . ?
O2 Sn2 O1 78.94(11) 2_655 2_655 ?
O1 Sn2 O1 80.95(12) . 2_655 ?
O2 Sn2 B205 107.94(16) 2_655 . ?
O1 Sn2 B205 170.36(16) . . ?
O1 Sn2 B205 105.82(15) 2_655 . ?
O2 Sn2 B201 93.34(15) 2_655 . ?
O1 Sn2 B201 128.37(15) . . ?
O1 Sn2 B201 148.25(15) 2_655 . ?
B205 Sn2 B201 47.07(18) . . ?
O2 Sn2 B204 150.47(15) 2_655 . ?
O1 Sn2 B204 126.90(15) . . ?
O1 Sn2 B204 92.14(15) 2_655 . ?
B205 Sn2 B204 47.23(18) . . ?
B201 Sn2 B204 79.49(18) . . ?
O2 Sn2 B203 160.20(15) 2_655 . ?
O1 Sn2 B203 91.27(15) . . ?
O1 Sn2 B203 117.37(15) 2_655 . ?
B205 Sn2 B203 79.56(19) . . ?
B201 Sn2 B203 78.27(18) . . ?
B204 Sn2 B203 46.07(18) . . ?
O2 Sn2 B202 116.38(15) 2_655 . ?
O1 Sn2 B202 91.70(15) . . ?
O1 Sn2 B202 161.76(15) 2_655 . ?
B205 Sn2 B202 79.80(18) . . ?
B201 Sn2 B202 45.98(17) . . ?
B204 Sn2 B202 78.89(18) . . ?
B203 Sn2 B202 45.68(18) . . ?
O2 Sn2 Sn2 83.47(8) 2_655 2_655 ?
O1 Sn2 Sn2 41.10(8) . 2_655 ?
O1 Sn2 Sn2 40.99(8) 2_655 2_655 ?
B205 Sn2 Sn2 143.54(13) . 2_655 ?
B201 Sn2 Sn2 169.36(13) . 2_655 ?
B204 Sn2 Sn2 108.15(13) . 2_655 ?
B203 Sn2 Sn2 101.47(13) . 2_655 ?
B202 Sn2 Sn2 126.97(12) . 2_655 ?
O2 Sn2 Sn1 40.50(8) 2_655 . ?
O1 Sn2 Sn1 40.27(8) . . ?
O1 Sn2 Sn1 83.53(8) 2_655 . ?
B205 Sn2 Sn1 145.84(13) . . ?
B201 Sn2 Sn1 110.46(13) . . ?
B204 Sn2 Sn1 166.93(13) . . ?
B203 Sn2 Sn1 125.91(13) . . ?
B202 Sn2 Sn1 101.66(13) . . ?
Sn2 Sn2 Sn1 60.916(9) 2_655 . ?
O2 Sn2 Sn1 39.93(8) 2_655 2_655 ?
O1 Sn2 Sn1 82.76(8) . 2_655 ?
O1 Sn2 Sn1 39.59(8) 2_655 2_655 ?
B205 Sn2 Sn1 106.85(14) . 2_655 ?
B201 Sn2 Sn1 122.75(13) . 2_655 ?
B204 Sn2 Sn1 122.68(13) . 2_655 ?
B203 Sn2 Sn1 156.78(13) . 2_655 ?
B202 Sn2 Sn1 156.24(13) . 2_655 ?
Sn2 Sn2 Sn1 59.870(9) 2_655 2_655 ?
Sn1 Sn2 Sn1 59.837(11) . 2_655 ?
O2 Sn2 K4 33.65(8) 2_655 . ?
O1 Sn2 K4 103.20(8) . . ?
O1 Sn2 K4 106.24(8) 2_655 . ?
B205 Sn2 K4 81.75(14) . . ?
B201 Sn2 K4 59.83(13) . . ?
B204 Sn2 K4 128.93(13) . . ?
B203 Sn2 K4 135.72(13) . . ?
B202 Sn2 K4 91.66(13) . . ?
Sn2 Sn2 K4 116.976(16) 2_655 . ?
Sn1 Sn2 K4 64.128(18) . . ?
Sn1 Sn2 K4 67.434(18) 2_655 . ?

loop_
_geom_bond_atom_site_label_1
_geom_bond_atom_site_label_2
_geom_bond_distance
_geom_bond_site_symmetry_2
_geom_bond_publ_flag
B101 B106 1.777(7) . ?
B101 B107 1.779(7) . ?
B101 B102 1.847(7) . ?
B101 B105 1.864(7) . ?
B101 Sn1 2.387(5) . ?
B101 K4 3.477(5) . ?
B101 H101 1.1200 . ?
B102 B107 1.777(7) . ?
B102 B108 1.778(7) . ?
B102 B103 1.848(7) . ?
B102 Sn1 2.390(5) . ?
B102 K4 3.376(5) . ?
B102 K5 3.551(5) . ?
B102 H102 1.1200 . ?
B103 B108 1.772(7) . ?
B103 B109 1.776(7) . ?
B103 B104 1.873(7) . ?
B103 Sn1 2.376(5) . ?
B103 H103 1.1200 . ?
B104 B110 1.782(7) . ?
B104 B109 1.785(7) . ?
B104 B105 1.873(7) . ?
B104 Sn1 2.337(5) . ?
B104 H104 1.1200 . ?
B105 B106 1.767(7) . ?
B105 B110 1.771(7) . ?
B105 Sn1 2.370(5) . ?
B105 K1 3.377(5) 5_666 ?
B105 H105 1.1200 . ?
B106 B111 1.771(7) . ?
B106 B107 1.784(7) . ?
B106 B110 1.785(7) . ?
B106 K1 3.319(5) 5_666 ?
B106 H106 1.1200 . ?
B107 B111 1.769(7) . ?
B107 B108 1.775(8) . ?
B107 H107 1.1200 . ?
B108 B111 1.776(7) . ?
B108 B109 1.780(7) . ?
B108 K5 3.431(5) 5_656 ?
B108 K5 3.522(5) . ?
B108 H108 1.1200 . ?
B109 B111 1.787(7) . ?
B109 B110 1.789(7) . ?
B109 K5 3.416(5) 5_656 ?
B109 H109 1.1200 . ?
B110 B111 1.770(7) . ?
B110 K1 3.200(5) 5_666 ?
B110 H110 1.1200 . ?
B111 K5 3.389(5) 5_656 ?
B111 H111 1.1200 . ?
B201 B206 1.765(7) . ?
B201 B207 1.773(7) . ?
B201 B202 1.848(7) . ?
B201 B205 1.874(7) . ?
B201 Sn2 2.353(5) . ?
B201 K3 3.387(5) . ?
B201 H201 1.1200 . ?
B202 B207 1.770(7) . ?
B202 B208 1.784(7) . ?
B202 B203 1.844(7) . ?
B202 Sn2 2.380(5) . ?
B202 K2 3.401(5) . ?
B202 K3 3.403(5) . ?
B202 H202 1.1200 . ?
B203 B209 1.770(7) . ?
B203 B208 1.769(7) . ?
B203 B204 1.853(7) . ?
B203 Sn2 2.370(5) . ?
B203 K2 3.336(5) . ?
B203 H203 1.1200 . ?
B204 B210 1.763(7) . ?
B204 B209 1.767(7) . ?
B204 B205 1.885(8) . ?
B204 Sn2 2.364(5) . ?
B204 H204 1.1200 . ?
B205 B210 1.781(8) . ?
B205 B206 1.785(7) . ?
B205 Sn2 2.341(5) . ?
B205 H205 1.1200 . ?
B206 B207 1.786(8) . ?
B206 B210 1.789(8) . ?
B206 B211 1.792(8) . ?
B206 H206 1.1200 . ?
B207 B211 1.772(7) . ?
B207 B208 1.780(8) . ?
B207 K3 3.289(5) . ?
B207 K5 3.421(5) 4 ?
B207 H207 1.1200 . ?
B208 B211 1.772(8) . ?
B208 B209 1.784(7) . ?
B208 H208 1.1200 . ?
B209 B211 1.775(8) . ?
B209 B210 1.788(8) . ?
B209 K1 3.510(5) . ?
B209 H209 1.1200 . ?
B210 B211 1.794(8) . ?
B210 K3 3.506(6) 6_565 ?
B210 H210 1.1200 . ?
B211 H211 1.1200 . ?
K1 B110 3.200(5) 5_666 ?
K1 B110 3.200(5) 6_565 ?
K1 B203 3.256(5) 2_655 ?
K1 B106 3.319(5) 5_666 ?
K1 B106 3.319(5) 6_565 ?
K1 B105 3.377(5) 5_666 ?
K1 B105 3.377(5) 6_565 ?
K1 B209 3.510(5) 2_655 ?
K1 K2 4.6261(9) 2_655 ?
K1 K2 4.6261(9) . ?
K2 O1 2.917(3) . ?
K2 O1 2.917(3) 5_666 ?
K2 B203 3.336(5) 5_666 ?
K2 B202 3.401(5) 5_666 ?
K2 Sn2 4.1608(4) 5_666 ?
K2 Sn2 4.1608(4) . ?
K2 K1 4.6261(9) 5_666 ?
K3 O5 2.720(8) . ?
K3 O8 2.751(4) . ?
K3 O5 2.766(8) 7_556 ?
K3 O6 2.859(5) 4 ?
K3 B210 3.506(6) 6_566 ?
K3 K4 4.2578(18) . ?
K3 K5 4.7639(19) 4 ?
K4 O4 2.627(8) . ?
K4 O2 2.659(3) 2_655 ?
K4 O7 2.728(4) . ?
K4 O8 2.772(4) . ?
K4 O4 2.857(8) 7 ?
K4 Sn1 4.0057(12) . ?
K4 Sn2 4.1582(12) . ?
K4 K5 4.5370(17) . ?
K5 O7 2.807(4) . ?
K5 O3 2.9080(18) . ?
K5 O6 2.995(5) . ?
K5 B111 3.389(5) 5_656 ?
K5 B109 3.416(5) 5_656 ?
K5 B207 3.421(5) 4_545 ?
K5 B108 3.431(5) 5_656 ?
K5 K3 4.7639(19) 4_545 ?
O1 Sn1 2.125(3) . ?
O1 Sn2 2.135(3) . ?
O1 Sn2 2.139(3) 2_655 ?
O2 Sn1 2.134(3) 2_655 ?
O2 Sn2 2.135(3) 2_655 ?
O2 Sn1 2.139(3) . ?
O2 K4 2.659(3) 2_655 ?
O3 K5 2.9080(18) 2_655 ?
O4 O4 1.627(17) 7 ?
O4 K4 2.857(8) 7 ?
O5 K3 2.766(8) 7_556 ?
O6 K3 2.859(5) 4_545 ?
Sn1 O2 2.134(3) 2_655 ?
Sn1 Sn2 3.2454(4) . ?
Sn1 Sn1 3.2544(6) 2_655 ?
Sn1 Sn2 3.2792(4) 2_655 ?
Sn2 O2 2.135(3) 2_655 ?
Sn2 O1 2.139(3) 2_655 ?
Sn2 Sn2 3.2236(6) 2_655 ?
Sn2 Sn1 3.2792(4) 2_655 ?
